data_7109194
loop_
_publ_author_name
'Xueliang Huang'
'Richard Goddard'
'Nuno Maulide'

_publ_section_title
;
 Facile carbon-sulfur bond cleavage in diarylsulfonium ylides: a catalytic
 sulfur-to-silicon group transfer
;
_journal_name_full Chem.Commun.
_journal_page_first 4292
_journal_paper_doi 10.1039/c2cc35762c
_journal_volume 49
_journal_year 2013
_chemical_compound_source 'dichloromethane, diethylether'
_chemical_formula_moiety 'C46 H38 Cl2 N2 O4 Pd S2, 3(C H2 Cl2)'
_chemical_formula_sum 'C49 H44 Cl8 N2 O4 Pd S2'
_chemical_formula_weight 1178.98
_chemical_name_systematic
;
Bis(2-(ethoxycarbonyl)-3-(diphenylsulfanylidene)-3H-indole)-palladium-
dicarbonyl tri-dichloromethane solute
;
_space_group_IT_number 15
_symmetry_cell_setting monoclinic
_symmetry_Int_Tables_number 15
_symmetry_space_group_name_Hall '-C 2yc'
_symmetry_space_group_name_H-M 'C 1 2/c 1'
_atom_sites_solution_hydrogens geom
_atom_sites_solution_primary direct
_atom_sites_solution_secondary difmap
_audit_block_code HUG-HA-392-01
_audit_creation_date 2012-07-20
_cell_angle_alpha 90.00
_cell_angle_beta 105.211(7)
_cell_angle_gamma 90.00
_cell_formula_units_Z 8
_cell_length_a 28.301(2)
_cell_length_b 20.495(2)
_cell_length_c 18.0924(13)
_cell_measurement_reflns_used 137711
_cell_measurement_temperature 100
_cell_measurement_theta_max 27.9999
_cell_measurement_theta_min 2.8017
_cell_volume 10126.5(15)
_computing_cell_refinement 'DENZO (Bruker AXS, 2006)'
_computing_data_collection 'DATCOL (Bruker AXS, 2006)'
_computing_data_reduction 'DENZO (Bruker AXS, 2006)'
_computing_molecular_graphics 'DIAMOND (Crystal Impact GbR, 2005)'
_computing_structure_refinement 'SHELXL-97 (Sheldrick, 2008)'
_computing_structure_solution 'SHELXS-97 (Sheldrick, 2008)'
_diffrn_ambient_temperature 100
_diffrn_detector_area_resol_mean 18.02
_diffrn_measured_fraction_theta_full 0.999
_diffrn_measured_fraction_theta_max 0.999
_diffrn_measurement_device_type 'Bruker AXS Enraf-Nonius KappaCCD'
_diffrn_measurement_method 'CCD \f- and \w-scans'
_diffrn_radiation_monochromator graphite
_diffrn_radiation_source '0.2 x 2mm^2^ focus rotating anode'
_diffrn_radiation_type MoK\a
_diffrn_radiation_wavelength 0.71073
_diffrn_reflns_av_R_equivalents 0.1041
_diffrn_reflns_av_sigmaI/netI 0.0552
_diffrn_reflns_limit_h_max 36
_diffrn_reflns_limit_h_min -36
_diffrn_reflns_limit_k_max 26
_diffrn_reflns_limit_k_min -26
_diffrn_reflns_limit_l_max 23
_diffrn_reflns_limit_l_min -23
_diffrn_reflns_number 100126
_diffrn_reflns_theta_full 27.10
_diffrn_reflns_theta_max 27.10
_diffrn_reflns_theta_min 2.81
_diffrn_standards_decay_% 0
_diffrn_standards_interval_count 0
_diffrn_standards_interval_time 0
_diffrn_standards_number 0
_exptl_absorpt_coefficient_mu 0.917
_exptl_absorpt_correction_T_max 0.95945
_exptl_absorpt_correction_T_min 0.88566
_exptl_absorpt_correction_type gaussian
_exptl_absorpt_process_details 'SADABS (Bruker AXS, 2008)'
_exptl_crystal_colour yellow-orange
_exptl_crystal_density_diffrn 1.547
_exptl_crystal_description plate
_exptl_crystal_F_000 4784
_exptl_crystal_size_max 0.23
_exptl_crystal_size_mid 0.14
_exptl_crystal_size_min 0.06
_refine_diff_density_max 1.776
_refine_diff_density_min -1.515
_refine_diff_density_rms 0.146
_refine_ls_extinction_method none
_refine_ls_goodness_of_fit_ref 1.530
_refine_ls_hydrogen_treatment constr
_refine_ls_matrix_type full
_refine_ls_number_parameters 590
_refine_ls_number_reflns 11175
_refine_ls_number_restraints 0
_refine_ls_restrained_S_all 1.530
_refine_ls_R_factor_all 0.1162
_refine_ls_R_factor_gt 0.0799
_refine_ls_shift/su_max 0.001
_refine_ls_shift/su_mean 0.000
_refine_ls_structure_factor_coef Fsqd
_refine_ls_weighting_details 'calc w=1/[\s^2^(Fo^2^)+(0.0949P)^2^+4.5000P] where P=(Fo^2^+2Fc^2^)/3'
_refine_ls_weighting_scheme calc
_refine_ls_wR_factor_gt 0.2120
_refine_ls_wR_factor_ref 0.2300
_reflns_number_gt 7729
_reflns_number_total 11175
_reflns_threshold_expression >2sigma(I)
_cod_data_source_file c2cc35762c.txt
_cod_data_source_block 7095
_cod_original_cell_volume 10126.3(15)
_cod_original_sg_symbol_Hall '-c 2yc'
_cod_original_sg_symbol_H-M 'c 2/c'
_cod_database_code 7109194

loop_
_symmetry_equiv_pos_as_xyz
'x, y, z'
'-x, y, -z+1/2'
'x+1/2, y+1/2, z'
'-x+1/2, y+1/2, -z+1/2'
'-x, -y, -z'
'x, -y, z-1/2'
'-x+1/2, -y+1/2, -z'
'x+1/2, -y+1/2, z-1/2'

loop_
_atom_site_label
_atom_site_type_symbol
_atom_site_fract_x
_atom_site_fract_y
_atom_site_fract_z
_atom_site_U_iso_or_equiv
_atom_site_adp_type
_atom_site_occupancy
_atom_site_symmetry_multiplicity
_atom_site_calc_flag
_atom_site_refinement_flags
_atom_site_disorder_assembly
_atom_site_disorder_group
C1 C 0.1068(2) 0.8882(2) 0.2069(3) 0.0324(12) Uani 1 1 d . . .
C2 C 0.1079(2) 0.9564(2) 0.1968(3) 0.0314(12) Uani 1 1 d . . .
C3 C 0.12953(19) 0.9679(2) 0.1367(3) 0.0297(12) Uani 1 1 d . . .
C4 C 0.1402(2) 0.9056(2) 0.1119(3) 0.0288(11) Uani 1 1 d . . .
C5 C 0.1606(2) 0.8969(3) 0.0507(3) 0.0337(13) Uani 1 1 d . . .
H5 H 0.1669 0.8546 0.0341 0.040 Uiso 1 1 calc R . .
C6 C 0.1713(2) 0.9524(3) 0.0151(3) 0.0375(13) Uani 1 1 d . . .
H6 H 0.1851 0.9478 -0.0272 0.045 Uiso 1 1 calc R . .
C7 C 0.1627(2) 1.0151(3) 0.0388(3) 0.0374(13) Uani 1 1 d . . .
H7 H 0.1716 1.0520 0.0136 0.045 Uiso 1 1 calc R . .
C8 C 0.1412(2) 1.0238(3) 0.0991(3) 0.0352(13) Uani 1 1 d . . .
H8 H 0.1345 1.0664 0.1146 0.042 Uiso 1 1 calc R . .
C9 C 0.0904(2) 0.8480(3) 0.2647(3) 0.0377(14) Uani 1 1 d . . .
C10 C 0.0410(3) 0.8415(3) 0.3503(4) 0.0530(18) Uani 1 1 d . . .
H10A H 0.0089 0.8586 0.3533 0.064 Uiso 1 1 calc R . .
H10B H 0.0368 0.7951 0.3350 0.064 Uiso 1 1 calc R . .
C11 C 0.0765(3) 0.8467(4) 0.4264(4) 0.061(2) Uani 1 1 d . . .
H11B H 0.0629 0.8260 0.4650 0.092 Uiso 1 1 calc R . .
H11C H 0.0832 0.8929 0.4394 0.092 Uiso 1 1 calc R . .
H11A H 0.1071 0.8248 0.4251 0.092 Uiso 1 1 calc R . .
C12 C 0.0392(2) 1.0544(3) 0.1671(3) 0.0347(13) Uani 1 1 d . . .
C13 C -0.0004(2) 1.0179(3) 0.1273(4) 0.0460(16) Uani 1 1 d . . .
H13 H -0.0050 0.9746 0.1429 0.055 Uiso 1 1 calc R . .
C14 C -0.0332(3) 1.0451(4) 0.0647(4) 0.0587(19) Uani 1 1 d . . .
H14 H -0.0606 1.0205 0.0369 0.070 Uiso 1 1 calc R . .
C15 C -0.0262(2) 1.1086(3) 0.0421(4) 0.0506(17) Uani 1 1 d . . .
H15 H -0.0482 1.1269 -0.0020 0.061 Uiso 1 1 calc R . .
C16 C 0.0117(2) 1.1440(3) 0.0827(4) 0.0487(17) Uani 1 1 d . . .
H16 H 0.0154 1.1877 0.0677 0.058 Uiso 1 1 calc R . .
C17 C 0.0460(2) 1.1181(3) 0.1468(4) 0.0409(14) Uani 1 1 d . . .
H17 H 0.0729 1.1433 0.1751 0.049 Uiso 1 1 calc R . .
C18 C 0.1249(2) 1.0716(2) 0.2883(3) 0.0335(13) Uani 1 1 d . . .
C19 C 0.1077(3) 1.1218(3) 0.3277(3) 0.0398(14) Uani 1 1 d . . .
H19 H 0.0743 1.1240 0.3285 0.048 Uiso 1 1 calc R . .
C20 C 0.1413(3) 1.1675(3) 0.3650(3) 0.0453(17) Uani 1 1 d . . .
H20 H 0.1307 1.2024 0.3913 0.054 Uiso 1 1 calc R . .
C21 C 0.1906(3) 1.1637(3) 0.3648(3) 0.0450(16) Uani 1 1 d . . .
H21 H 0.2130 1.1960 0.3905 0.054 Uiso 1 1 calc R . .
C22 C 0.2069(3) 1.1128(3) 0.3273(4) 0.0449(15) Uani 1 1 d . . .
H22 H 0.2405 1.1095 0.3281 0.054 Uiso 1 1 calc R . .
C23 C 0.1732(2) 1.0661(3) 0.2881(3) 0.0405(15) Uani 1 1 d . . .
H23 H 0.1837 1.0311 0.2618 0.049 Uiso 1 1 calc R . .
C24 C 0.1484(2) 0.6318(2) 0.0722(3) 0.0292(12) Uani 1 1 d . . .
C25 C 0.1444(2) 0.5637(2) 0.0823(3) 0.0273(11) Uani 1 1 d . . .
C26 C 0.1187(2) 0.5544(3) 0.1402(3) 0.0330(13) Uani 1 1 d . . .
C27 C 0.1088(2) 0.6185(2) 0.1616(3) 0.0317(12) Uani 1 1 d . . .
C28 C 0.0840(2) 0.6298(3) 0.2169(3) 0.0410(14) Uani 1 1 d . . .
H28 H 0.0776 0.6728 0.2312 0.049 Uiso 1 1 calc R . .
C29 C 0.0688(2) 0.5754(3) 0.2506(4) 0.0463(16) Uani 1 1 d . . .
H29 H 0.0516 0.5816 0.2886 0.056 Uiso 1 1 calc R . .
C30 C 0.0783(2) 0.5116(3) 0.2302(4) 0.0461(16) Uani 1 1 d . . .
H30 H 0.0682 0.4755 0.2552 0.055 Uiso 1 1 calc R . .
C31 C 0.1021(2) 0.5010(3) 0.1743(3) 0.0377(14) Uani 1 1 d . . .
H31 H 0.1074 0.4578 0.1590 0.045 Uiso 1 1 calc R . .
C32 C 0.1680(2) 0.6674(2) 0.0166(3) 0.0333(13) Uani 1 1 d . . .
C33 C 0.2097(3) 0.6520(3) -0.0811(4) 0.057(2) Uani 1 1 d . . .
H33B H 0.2437 0.6687 -0.0686 0.068 Uiso 1 1 calc R . .
H33A H 0.1874 0.6877 -0.1052 0.068 Uiso 1 1 calc R . .
C34 C 0.2043(4) 0.5951(5) -0.1352(5) 0.095(3) Uani 1 1 d . . .
H34B H 0.2243 0.5586 -0.1092 0.143 Uiso 1 1 calc R . .
H34C H 0.2154 0.6079 -0.1801 0.143 Uiso 1 1 calc R . .
H34A H 0.1699 0.5818 -0.1514 0.143 Uiso 1 1 calc R . .
C35 C 0.2104(2) 0.4578(2) 0.0837(3) 0.0322(12) Uani 1 1 d . . .
C36 C 0.2196(2) 0.4533(3) 0.1610(4) 0.0396(14) Uani 1 1 d . . .
H36 H 0.2012 0.4780 0.1881 0.048 Uiso 1 1 calc R . .
C37 C 0.2575(2) 0.4109(3) 0.2003(4) 0.0469(16) Uani 1 1 d . . .
H37 H 0.2653 0.4073 0.2545 0.056 Uiso 1 1 calc R . .
C38 C 0.2826(2) 0.3750(3) 0.1592(4) 0.0459(16) Uani 1 1 d . . .
H38 H 0.3063 0.3441 0.1850 0.055 Uiso 1 1 calc R . .
C39 C 0.2743(3) 0.3827(3) 0.0811(4) 0.0491(17) Uani 1 1 d . . .
H39 H 0.2936 0.3595 0.0540 0.059 Uiso 1 1 calc R . .
C40 C 0.2375(2) 0.4247(3) 0.0421(4) 0.0447(15) Uani 1 1 d . . .
H40 H 0.2312 0.4306 -0.0117 0.054 Uiso 1 1 calc R . .
C41 C 0.1106(2) 0.4520(3) -0.0010(3) 0.0346(13) Uani 1 1 d . . .
C42 C 0.0658(2) 0.4798(3) -0.0334(4) 0.0434(15) Uani 1 1 d . B .
H42 H 0.0629 0.5260 -0.0371 0.052 Uiso 1 1 calc R . .
C43 C 0.0253(2) 0.4415(3) -0.0603(4) 0.0500(16) Uani 1 1 d . . .
H43 H -0.0034 0.4617 -0.0910 0.060 Uiso 1 1 calc R A 1
C44B C 0.0349(6) 0.3710(8) -0.0620(10) 0.043(4) Uiso 0.50(2) 1 d P B 2
H44 H 0.0082 0.3426 -0.0827 0.052 Uiso 0.50(2) 1 calc PR B 2
C44A C 0.0235(7) 0.3811(8) -0.0471(10) 0.048(4) Uiso 0.50(2) 1 d P B 1
H44A H -0.0064 0.3574 -0.0621 0.058 Uiso 0.50(2) 1 calc PR B 1
C45A C 0.0661(6) 0.3518(7) -0.0106(10) 0.049(4) Uiso 0.50(2) 1 d P B 1
H45 H 0.0668 0.3059 -0.0034 0.059 Uiso 0.50(2) 1 calc PR B 1
C45B C 0.0811(5) 0.3442(6) -0.0347(8) 0.037(4) Uiso 0.50(2) 1 d P B 2
H45A H 0.0854 0.2984 -0.0366 0.044 Uiso 0.50(2) 1 calc PR B 2
C46A C 0.1097(6) 0.3885(7) 0.0172(11) 0.047(4) Uiso 0.50(2) 1 d P B 1
H46 H 0.1382 0.3683 0.0485 0.057 Uiso 0.50(2) 1 calc PR B 1
C46B C 0.1214(5) 0.3845(5) -0.0042(8) 0.025(3) Uiso 0.50(2) 1 d P B 2
H46A H 0.1538 0.3678 0.0131 0.031 Uiso 0.50(2) 1 calc PR B 2
C47 C 0.3203(4) 0.7505(5) 0.3286(6) 0.089(3) Uani 1 1 d . . .
H47B H 0.2958 0.7816 0.3379 0.107 Uiso 1 1 calc R . .
H47A H 0.3031 0.7186 0.2897 0.107 Uiso 1 1 calc R . .
C48 C 0.1871(4) 0.6711(4) 0.3397(5) 0.082(3) Uani 1 1 d . . .
H48B H 0.1860 0.7003 0.2957 0.098 Uiso 1 1 calc R . .
H48A H 0.1530 0.6581 0.3374 0.098 Uiso 1 1 calc R . .
C49 C 0.0354(6) 0.6315(9) -0.1239(11) 0.073(5) Uiso 0.50 1 d P C 1
H49A H 0.0474 0.6163 -0.0703 0.088 Uiso 0.50 1 calc PR C 1
H49B H 0.0237 0.5913 -0.1534 0.088 Uiso 0.50 1 calc PR C 1
C50 C 0.0390(5) 0.6811(8) -0.1084(9) 0.062(4) Uiso 0.50 1 d P C 2
H50A H 0.0529 0.6839 -0.0523 0.075 Uiso 0.50 1 calc PR C 2
H50B H 0.0390 0.7261 -0.1284 0.075 Uiso 0.50 1 calc PR C 2
Cl1 Cl 0.04447(6) 0.76353(6) 0.08723(10) 0.0468(4) Uani 1 1 d . . .
Cl2 Cl 0.21241(5) 0.76023(6) 0.18345(9) 0.0377(3) Uani 1 1 d . . .
Cl3 Cl 0.36425(17) 0.79373(16) 0.29291(18) 0.1413(14) Uani 1 1 d . . .
Cl4 Cl 0.34654(10) 0.71169(13) 0.40909(16) 0.0960(8) Uani 1 1 d . . .
Cl5 Cl 0.20992(11) 0.71251(10) 0.42090(12) 0.0887(8) Uani 1 1 d . . .
Cl6 Cl 0.22153(11) 0.59955(12) 0.33050(12) 0.0890(7) Uani 1 1 d . . .
Cl7 Cl 0.07840(18) 0.6399(3) -0.1416(3) 0.1281(16) Uiso 0.70 1 d P . .
Cl8 Cl -0.0142(3) 0.6619(5) -0.1211(6) 0.176(3) Uiso 0.50 1 d P . .
Cl9 Cl 0.0263(5) 0.7416(6) -0.1886(8) 0.271(6) Uiso 0.60 1 d P . 3
Cl10 Cl 0.0000 0.6639(10) -0.2500 0.206(7) Uiso 0.40 2 d SP . 4
N1 N 0.12661(16) 0.8579(2) 0.1568(2) 0.0281(10) Uani 1 1 d . . .
N2 N 0.12749(16) 0.6642(2) 0.1201(2) 0.0303(10) Uani 1 1 d . . .
O1 O 0.10535(17) 0.79452(18) 0.2834(2) 0.0459(11) Uani 1 1 d . . .
O2 O 0.05810(18) 0.87879(19) 0.2919(3) 0.0495(11) Uani 1 1 d . . .
O3 O 0.1580(2) 0.72220(19) -0.0035(3) 0.0552(13) Uani 1 1 d . . .
O4 O 0.19753(16) 0.62961(19) -0.0111(3) 0.0453(11) Uani 1 1 d . . .
Pd1 Pd 0.128064(15) 0.761365(18) 0.13723(2) 0.02786(16) Uani 1 1 d . . .
S1 S 0.08027(5) 1.01151(6) 0.24453(8) 0.0331(3) Uani 1 1 d . . .
S2 S 0.16212(5) 0.50696(6) 0.02539(8) 0.0299(3) Uani 1 1 d . B .

loop_
_atom_site_aniso_label
_atom_site_aniso_U_11
_atom_site_aniso_U_22
_atom_site_aniso_U_33
_atom_site_aniso_U_23
_atom_site_aniso_U_13
_atom_site_aniso_U_12
C1 0.044(3) 0.020(3) 0.032(3) -0.003(2) 0.007(3) -0.001(2)
C2 0.044(3) 0.016(2) 0.034(3) -0.010(2) 0.009(3) -0.006(2)
C3 0.040(3) 0.017(2) 0.031(3) -0.007(2) 0.007(2) -0.002(2)
C4 0.034(3) 0.018(2) 0.030(3) -0.001(2) 0.001(2) -0.002(2)
C5 0.048(4) 0.020(3) 0.031(3) -0.006(2) 0.006(3) 0.004(2)
C6 0.052(4) 0.033(3) 0.029(3) -0.002(2) 0.014(3) 0.003(3)
C7 0.051(4) 0.026(3) 0.033(3) 0.004(2) 0.008(3) -0.004(2)
C8 0.047(3) 0.018(3) 0.039(3) -0.006(2) 0.007(3) -0.003(2)
C9 0.049(4) 0.032(3) 0.032(3) -0.012(2) 0.009(3) -0.008(3)
C10 0.072(5) 0.036(3) 0.058(5) 0.006(3) 0.029(4) 0.002(3)
C11 0.077(5) 0.059(5) 0.049(4) 0.002(3) 0.019(4) -0.017(4)
C12 0.042(3) 0.025(3) 0.039(3) -0.005(2) 0.013(3) 0.001(2)
C13 0.042(4) 0.031(3) 0.064(4) -0.002(3) 0.012(3) -0.002(3)
C14 0.043(4) 0.053(4) 0.072(5) -0.012(4) 0.001(4) -0.003(3)
C15 0.046(4) 0.049(4) 0.056(4) -0.001(3) 0.011(3) 0.004(3)
C16 0.059(4) 0.031(3) 0.061(4) 0.010(3) 0.023(4) 0.004(3)
C17 0.046(4) 0.027(3) 0.048(4) -0.001(3) 0.009(3) -0.002(3)
C18 0.056(4) 0.014(2) 0.031(3) -0.006(2) 0.011(3) -0.005(2)
C19 0.064(4) 0.021(3) 0.031(3) -0.005(2) 0.009(3) 0.000(3)
C20 0.085(5) 0.018(3) 0.026(3) -0.006(2) 0.002(3) 0.001(3)
C21 0.073(5) 0.021(3) 0.032(3) -0.003(2) -0.003(3) -0.012(3)
C22 0.057(4) 0.036(3) 0.038(4) -0.003(3) 0.006(3) -0.008(3)
C23 0.069(5) 0.024(3) 0.029(3) -0.010(2) 0.014(3) -0.006(3)
C24 0.042(3) 0.015(2) 0.029(3) 0.001(2) 0.005(2) 0.003(2)
C25 0.039(3) 0.017(2) 0.025(3) -0.004(2) 0.007(2) 0.001(2)
C26 0.044(3) 0.023(3) 0.031(3) 0.003(2) 0.007(3) 0.004(2)
C27 0.041(3) 0.018(2) 0.034(3) -0.001(2) 0.007(3) -0.001(2)
C28 0.053(4) 0.032(3) 0.040(4) -0.004(3) 0.015(3) 0.004(3)
C29 0.059(4) 0.043(4) 0.043(4) -0.005(3) 0.023(3) -0.002(3)
C30 0.061(4) 0.033(3) 0.049(4) 0.007(3) 0.023(3) -0.002(3)
C31 0.051(4) 0.023(3) 0.041(3) 0.003(2) 0.014(3) 0.003(2)
C32 0.052(4) 0.019(3) 0.024(3) -0.005(2) 0.003(3) 0.001(2)
C33 0.081(5) 0.031(3) 0.075(5) 0.019(3) 0.051(4) 0.008(3)
C34 0.153(10) 0.074(6) 0.068(6) -0.005(5) 0.047(6) -0.009(6)
C35 0.042(3) 0.016(2) 0.036(3) -0.002(2) 0.007(3) 0.001(2)
C36 0.050(4) 0.024(3) 0.046(4) -0.003(3) 0.015(3) 0.007(3)
C37 0.061(4) 0.031(3) 0.041(4) 0.002(3) 0.001(3) -0.002(3)
C38 0.032(3) 0.025(3) 0.076(5) 0.007(3) 0.005(3) 0.004(2)
C39 0.060(4) 0.026(3) 0.065(5) -0.001(3) 0.023(4) 0.011(3)
C40 0.057(4) 0.028(3) 0.048(4) 0.003(3) 0.012(3) 0.004(3)
C41 0.053(4) 0.021(3) 0.027(3) -0.005(2) 0.005(3) -0.006(2)
C42 0.041(4) 0.029(3) 0.055(4) -0.014(3) 0.004(3) 0.001(3)
C43 0.047(4) 0.052(4) 0.045(4) -0.012(3) 0.002(3) -0.006(3)
C47 0.085(7) 0.086(7) 0.077(7) -0.016(5) -0.012(5) 0.014(5)
C48 0.101(7) 0.073(6) 0.053(5) 0.015(4) -0.014(5) -0.008(5)
Cl1 0.0432(9) 0.0214(7) 0.0665(11) -0.0068(6) -0.0023(8) -0.0001(6)
Cl2 0.0425(8) 0.0273(7) 0.0404(8) 0.0023(6) 0.0055(7) 0.0049(6)
Cl3 0.246(4) 0.095(2) 0.086(2) -0.0137(17) 0.049(3) 0.010(2)
Cl4 0.1057(19) 0.0725(15) 0.0943(19) -0.0121(13) -0.0013(15) 0.0004(13)
Cl5 0.150(2) 0.0434(11) 0.0569(13) 0.0065(9) -0.0007(13) -0.0065(12)
Cl6 0.138(2) 0.0789(15) 0.0445(12) -0.0015(10) 0.0144(13) 0.0167(14)
N1 0.037(3) 0.019(2) 0.025(2) -0.0030(17) 0.002(2) 0.0024(18)
N2 0.046(3) 0.017(2) 0.024(2) -0.0040(17) 0.003(2) -0.0019(18)
O1 0.074(3) 0.021(2) 0.043(3) 0.0011(18) 0.016(2) -0.0041(19)
O2 0.071(3) 0.024(2) 0.064(3) 0.005(2) 0.037(3) 0.000(2)
O3 0.109(4) 0.021(2) 0.042(3) 0.0106(19) 0.032(3) 0.017(2)
O4 0.060(3) 0.029(2) 0.054(3) 0.0129(19) 0.028(2) 0.0050(19)
Pd1 0.0430(3) 0.0121(2) 0.0254(2) -0.00327(14) 0.00363(18) 0.00190(16)
S1 0.0493(9) 0.0164(6) 0.0359(8) -0.0076(5) 0.0150(7) -0.0031(6)
S2 0.0449(8) 0.0147(6) 0.0283(7) -0.0007(5) 0.0065(6) 0.0004(5)

loop_
_atom_type_symbol
_atom_type_description
_atom_type_scat_dispersion_real
_atom_type_scat_dispersion_imag
_atom_type_scat_source
C C 0.0033 0.0016 'International Tables Vol C Tables 4.2.6.8 and 6.1.1.4'
H H 0.0000 0.0000 'International Tables Vol C Tables 4.2.6.8 and 6.1.1.4'
Cl Cl 0.1484 0.1585 'International Tables Vol C Tables 4.2.6.8 and 6.1.1.4'
N N 0.0061 0.0033 'International Tables Vol C Tables 4.2.6.8 and 6.1.1.4'
O O 0.0106 0.0060 'International Tables Vol C Tables 4.2.6.8 and 6.1.1.4'
Pd Pd -0.9988 1.0072 'International Tables Vol C Tables 4.2.6.8 and 6.1.1.4'
S S 0.1246 0.1234 'International Tables Vol C Tables 4.2.6.8 and 6.1.1.4'

loop_
_exptl_crystal_face_index_h
_exptl_crystal_face_index_k
_exptl_crystal_face_index_l
_exptl_crystal_face_perp_dist
0.00 1.00 0.00 0.0300
0.00 -1.00 0.00 0.0300
-2.00 0.00 1.00 0.0700
2.00 0.00 -1.00 0.0700
2.00 0.00 1.00 0.1300
-1.00 0.00 -1.00 0.1000
0.00 0.00 -1.00 0.0900

loop_
_geom_angle_atom_site_label_1
_geom_angle_atom_site_label_2
_geom_angle_atom_site_label_3
_geom_angle
_geom_angle_site_symmetry_3
_geom_angle_publ_flag
N1 C1 C2 110.2(5) . y
N1 C1 C9 118.7(5) . y
C2 C1 C9 131.0(5) . y
C3 C2 C1 107.2(5) . y
C3 C2 S1 128.7(4) . y
C1 C2 S1 123.7(4) . y
C2 C3 C4 105.5(5) . y
C2 C3 C8 135.5(5) . y
C4 C3 C8 119.0(5) . y
C5 C4 N1 127.8(5) . y
C5 C4 C3 122.6(5) . y
N1 C4 C3 109.7(5) . y
C6 C5 C4 117.0(5) . y
C6 C5 H5 121.5 . y
C4 C5 H5 121.5 . y
C5 C6 C7 122.6(5) . y
C5 C6 H6 118.7 . y
C7 C6 H6 118.7 . y
C8 C7 C6 120.4(5) . y
C8 C7 H7 119.8 . y
C6 C7 H7 119.8 . y
C7 C8 C3 118.5(5) . y
C7 C8 H8 120.8 . y
C3 C8 H8 120.8 . y
O1 C9 O2 124.6(6) . y
O1 C9 C1 123.5(5) . y
O2 C9 C1 111.9(5) . y
C11 C10 O2 110.9(6) . y
C11 C10 H10A 109.5 . y
O2 C10 H10A 109.5 . y
C11 C10 H10B 109.5 . y
O2 C10 H10B 109.5 . y
H10A C10 H10B 108.1 . y
C10 C11 H11B 109.5 . y
C10 C11 H11C 109.5 . y
H11B C11 H11C 109.5 . y
C10 C11 H11A 109.5 . y
H11B C11 H11A 109.5 . y
H11C C11 H11A 109.5 . y
C13 C12 C17 121.5(6) . y
C13 C12 S1 114.3(4) . y
C17 C12 S1 124.1(5) . y
C14 C13 C12 119.3(6) . y
C14 C13 H13 120.3 . y
C12 C13 H13 120.3 . y
C13 C14 C15 120.0(6) . y
C13 C14 H14 120.0 . y
C15 C14 H14 120.0 . y
C16 C15 C14 119.9(7) . y
C16 C15 H15 120.0 . y
C14 C15 H15 120.0 . y
C15 C16 C17 121.8(6) . y
C15 C16 H16 119.1 . y
C17 C16 H16 119.1 . y
C12 C17 C16 117.4(6) . y
C12 C17 H17 121.3 . y
C16 C17 H17 121.3 . y
C23 C18 C19 122.5(5) . y
C23 C18 S1 121.9(4) . y
C19 C18 S1 115.4(5) . y
C20 C19 C18 117.4(6) . y
C20 C19 H19 121.3 . y
C18 C19 H19 121.3 . y
C19 C20 C21 121.4(6) . y
C19 C20 H20 119.3 . y
C21 C20 H20 119.3 . y
C22 C21 C20 120.2(6) . y
C22 C21 H21 119.9 . y
C20 C21 H21 119.9 . y
C21 C22 C23 119.4(6) . y
C21 C22 H22 120.3 . y
C23 C22 H22 120.3 . y
C18 C23 C22 119.1(5) . y
C18 C23 H23 120.4 . y
C22 C23 H23 120.4 . y
N2 C24 C25 109.9(5) . y
N2 C24 C32 120.5(4) . y
C25 C24 C32 129.5(5) . y
C24 C25 C26 107.3(4) . y
C24 C25 S2 123.1(4) . y
C26 C25 S2 129.2(4) . y
C31 C26 C27 119.5(5) . y
C31 C26 C25 135.9(5) . y
C27 C26 C25 104.5(5) . y
C28 C27 N2 128.0(5) . y
C28 C27 C26 121.7(5) . y
N2 C27 C26 110.3(5) . y
C27 C28 C29 117.2(5) . y
C27 C28 H28 121.4 . y
C29 C28 H28 121.4 . y
C28 C29 C30 121.8(6) . y
C28 C29 H29 119.1 . y
C30 C29 H29 119.1 . y
C31 C30 C29 120.5(6) . y
C31 C30 H30 119.8 . y
C29 C30 H30 119.8 . y
C30 C31 C26 119.2(5) . y
C30 C31 H31 120.4 . y
C26 C31 H31 120.4 . y
O3 C32 O4 123.9(5) . y
O3 C32 C24 125.1(5) . y
O4 C32 C24 111.0(4) . y
O4 C33 C34 108.2(5) . y
O4 C33 H33B 110.1 . y
C34 C33 H33B 110.1 . y
O4 C33 H33A 110.1 . y
C34 C33 H33A 110.1 . y
H33B C33 H33A 108.4 . y
C33 C34 H34B 109.5 . y
C33 C34 H34C 109.5 . y
H34B C34 H34C 109.5 . y
C33 C34 H34A 109.5 . y
H34B C34 H34A 109.5 . y
H34C C34 H34A 109.5 . y
C36 C35 C40 122.8(5) . y
C36 C35 S2 123.7(4) . y
C40 C35 S2 113.5(4) . y
C35 C36 C37 118.4(5) . y
C35 C36 H36 120.8 . y
C37 C36 H36 120.8 . y
C38 C37 C36 119.2(6) . y
C38 C37 H37 120.4 . y
C36 C37 H37 120.4 . y
C37 C38 C39 121.4(6) . y
C37 C38 H38 119.3 . y
C39 C38 H38 119.3 . y
C38 C39 C40 119.6(6) . y
C38 C39 H39 120.2 . y
C40 C39 H39 120.2 . y
C35 C40 C39 118.4(6) . y
C35 C40 H40 120.8 . y
C39 C40 H40 120.8 . y
C46A C41 C42 115.7(9) . y
C42 C41 C46B 124.9(7) . y
C46A C41 S2 127.2(8) . y
C42 C41 S2 116.4(4) . y
C46B C41 S2 116.7(6) . y
C43 C42 C41 120.4(6) . y
C43 C42 H42 119.8 . y
C41 C42 H42 119.8 . y
C44A C43 C42 124.5(10) . y
C42 C43 C44B 115.4(8) . y
C44A C43 H43 117.8 . y
C42 C43 H43 117.8 . y
C44B C43 H43 123.3 . y
C45B C44B C43 122.9(12) . y
C45B C44B H44 118.5 . y
C43 C44B H44 118.5 . y
C43 C44A C45A 116.7(14) . y
C43 C44A H44A 121.6 . y
C45A C44A H44A 121.6 . y
C44A C45A C46A 121.2(14) . y
C44A C45A H45 119.4 . y
C46A C45A H45 119.4 . y
C44B C45B C46B 120.3(12) . y
C44B C45B H45A 119.9 . y
C46B C45B H45A 119.9 . y
C41 C46A C45A 119.7(13) . y
C41 C46A H46 120.1 . y
C45A C46A H46 120.1 . y
C45B C46B C41 115.3(10) . y
C45B C46B H46A 122.4 . y
C41 C46B H46A 122.4 . y
Cl4 C47 Cl3 111.4(6) . y
Cl4 C47 H47B 109.4 . y
Cl3 C47 H47B 109.4 . y
Cl4 C47 H47A 109.4 . y
Cl3 C47 H47A 109.4 . y
H47B C47 H47A 108.0 . y
Cl5 C48 Cl6 113.7(5) . y
Cl5 C48 H48B 108.8 . y
Cl6 C48 H48B 108.8 . y
Cl5 C48 H48A 108.8 . y
Cl6 C48 H48A 108.8 . y
H48B C48 H48A 107.7 . y
Cl7 C49 Cl8 147.1(15) . y
Cl7 C49 H49A 100.0 . y
Cl8 C49 H49A 100.0 . y
Cl7 C49 H49B 100.0 . y
Cl8 C49 H49B 100.0 . y
H49A C49 H49B 104.2 . y
Cl8 C50 Cl7 123.9(12) . y
Cl8 C50 H50A 106.4 . y
Cl7 C50 H50A 106.4 . y
Cl8 C50 H50B 106.4 . y
Cl7 C50 H50B 106.4 . y
H50A C50 H50B 106.4 . y
C50 Cl8 Cl10 74.7(7) . y
C49 Cl8 Cl10 66.5(8) . y
Cl8 Cl10 Cl8 178.1(11) 2_554 y
C1 N1 C4 107.4(4) . y
C1 N1 Pd1 127.4(4) . y
C4 N1 Pd1 124.6(3) . y
C24 N2 C27 108.1(4) . y
C24 N2 Pd1 126.8(3) . y
C27 N2 Pd1 124.9(3) . y
C9 O2 C10 114.2(5) . y
C32 O4 C33 117.0(4) . y
N1 Pd1 N2 177.66(18) . y
N1 Pd1 Cl1 89.07(13) . y
N2 Pd1 Cl1 89.58(13) . y
N1 Pd1 Cl2 90.75(13) . y
N2 Pd1 Cl2 90.66(13) . y
Cl1 Pd1 Cl2 178.05(6) . y
C2 S1 C18 108.2(3) . y
C2 S1 C12 102.4(3) . y
C18 S1 C12 104.2(3) . y
C25 S2 C35 108.9(3) . y
C25 S2 C41 103.9(3) . y
C35 S2 C41 104.0(3) . y

loop_
_geom_bond_atom_site_label_1
_geom_bond_atom_site_label_2
_geom_bond_distance
_geom_bond_site_symmetry_2
_geom_bond_publ_flag
C1 N1 1.337(7) . y
C1 C2 1.410(7) . y
C1 C9 1.497(8) . y
C2 C3 1.402(7) . y
C2 S1 1.728(5) . y
C3 C4 1.411(7) . y
C3 C8 1.415(7) . y
C4 C5 1.388(8) . y
C4 N1 1.388(7) . y
C5 C6 1.381(8) . y
C5 H5 0.9500 . y
C6 C7 1.395(8) . y
C6 H6 0.9500 . y
C7 C8 1.394(8) . y
C7 H7 0.9500 . y
C8 H8 0.9500 . y
C9 O1 1.193(7) . y
C9 O2 1.308(7) . y
C10 C11 1.480(10) . y
C10 O2 1.484(7) . y
C10 H10A 0.9900 . y
C10 H10B 0.9900 . y
C11 H11B 0.9800 . y
C11 H11C 0.9800 . y
C11 H11A 0.9800 . y
C12 C13 1.381(8) . y
C12 C17 1.382(8) . y
C12 S1 1.798(6) . y
C13 C14 1.380(9) . y
C13 H13 0.9500 . y
C14 C15 1.395(10) . y
C14 H14 0.9500 . y
C15 C16 1.341(9) . y
C15 H15 0.9500 . y
C16 C17 1.408(9) . y
C16 H16 0.9500 . y
C17 H17 0.9500 . y
C18 C23 1.375(9) . y
C18 C19 1.407(7) . y
C18 S1 1.792(5) . y
C19 C20 1.379(8) . y
C19 H19 0.9500 . y
C20 C21 1.399(10) . y
C20 H20 0.9500 . y
C21 C22 1.389(9) . y
C21 H21 0.9500 . y
C22 C23 1.404(8) . y
C22 H22 0.9500 . y
C23 H23 0.9500 . y
C24 N2 1.346(7) . y
C24 C25 1.416(7) . y
C24 C32 1.465(7) . y
C25 C26 1.438(7) . y
C25 S2 1.713(5) . y
C26 C31 1.397(8) . y
C26 C27 1.418(7) . y
C27 C28 1.383(8) . y
C27 N2 1.389(7) . y
C28 C29 1.392(8) . y
C28 H28 0.9500 . y
C29 C30 1.404(9) . y
C29 H29 0.9500 . y
C30 C31 1.371(8) . y
C30 H30 0.9500 . y
C31 H31 0.9500 . y
C32 O3 1.191(6) . y
C32 O4 1.329(7) . y
C33 O4 1.471(7) . y
C33 C34 1.504(11) . y
C33 H33B 0.9900 . y
C33 H33A 0.9900 . y
C34 H34B 0.9800 . y
C34 H34C 0.9800 . y
C34 H34A 0.9800 . y
C35 C36 1.356(8) . y
C35 C40 1.386(8) . y
C35 S2 1.799(6) . y
C36 C37 1.418(8) . y
C36 H36 0.9500 . y
C37 C38 1.371(9) . y
C37 H37 0.9500 . y
C38 C39 1.379(10) . y
C38 H38 0.9500 . y
C39 C40 1.392(9) . y
C39 H39 0.9500 . y
C40 H40 0.9500 . y
C41 C46A 1.343(15) . y
C41 C42 1.373(8) . y
C41 C46B 1.421(12) . y
C41 S2 1.806(6) . y
C42 C43 1.368(8) . y
C42 H42 0.9500 . y
C43 C44A 1.265(17) . y
C43 C44B 1.474(17) . y
C43 H43 0.9500 . y
C44B C45B 1.38(2) . y
C44B H44 0.9500 . y
C44A C45A 1.35(2) . y
C44A H44A 0.9500 . y
C45A C46A 1.42(2) . y
C45A H45 0.9500 . y
C45B C46B 1.399(16) . y
C45B H45A 0.9500 . y
C46A H46 0.9500 . y
C46B H46A 0.9500 . y
C47 Cl4 1.655(10) . y
C47 Cl3 1.779(11) . y
C47 H47B 0.9900 . y
C47 H47A 0.9900 . y
C48 Cl5 1.672(9) . y
C48 Cl6 1.793(10) . y
C48 H48B 0.9900 . y
C48 H48A 0.9900 . y
C49 Cl7 1.348(17) . y
C49 Cl8 1.549(18) . y
C49 H49A 0.9900 . y
C49 H49B 0.9900 . y
C50 Cl8 1.516(17) . y
C50 Cl7 1.633(16) . y
C50 H50A 0.9900 . y
C50 H50B 0.9900 . y
Cl1 Pd1 2.3010(16) . y
Cl2 Pd1 2.3131(15) . y
Cl8 Cl10 2.470(10) . y
Cl9 Cl9 2.33(3) 2_554 y
Cl10 Cl8 2.470(10) 2_554 y
N1 Pd1 2.013(4) . y
N2 Pd1 2.015(4) . y
